data_1512486
loop_
_publ_author_name
'Takanori Mori'
'Kazuko Inoue'
'Naoki Kamegashira'
'Yasuo Yamaguchi'
'Kenji Ohoyama'

_publ_section_title
;
 Neutron diffraction study of Sr2Mn2O5
;
_journal_issue 1--2
_journal_name_full 'Journal of Alloys and Compounds'
_journal_page_first 92
_journal_page_last 97
_journal_paper_doi 10.1016/S0925-8388(99)00521-6
_journal_volume 296
_journal_year 2000
_chemical_formula_sum 'Mn2 O5 Sr2'
_space_group_crystal_system orthorhombic
_space_group_IT_number 58
_space_group_name_Hall '-P 2 2n'
_space_group_name_H-M_alt 'P n n m'
_cell_angle_alpha 90
_cell_angle_beta 90
_cell_angle_gamma 90
_cell_formula_units_Z 4
_cell_length_a 5.499(3)
_cell_length_b 10.73(7)
_cell_length_c 7.600(6)
_computing_structure_refinement 'RIETAN (1985)'
_diffrn_ambient_temperature 20
_diffrn_detector 'multidetector Hermes diffractometer'
_diffrn_radiation_probe neutron
_diffrn_radiation_source
;
 T1-3 port of research reactor JRR-3M of the Japan Atomic Energy
 Research Institute (JAERI)
;
_diffrn_radiation_wavelength 1.8196
_exptl_crystal_thermal_history
;
 Adequate amounts of SrCO3 and Mn2O3 were first mixed and heated at
 1273 K in air in order to ensure decarbonation, and then heated at
 1523 K in air.

 The resulting product was heated in flow of a mixing gas of 0.1%H2+Ar
 at 1373 K and quenched to the ice point.
;
_pd_proc_ls_prof_R_factor 0.0708
_pd_proc_ls_prof_wR_factor 0.0962
_cod_data_source_file 2000_Mori_JAC296_92.cif
_cod_data_source_block 20K
_cod_original_sg_symbol_H-M Pnnm
_cod_database_code 1512486

loop_
_space_group_symop_id
_space_group_symop_operation_xyz
1 x,y,z
2 -x,-y,z
3 x+1/2,-y+1/2,-z+1/2
4 -x+1/2,y+1/2,-z+1/2
5 -x,-y,-z
6 x,y,-z
7 -x+1/2,y+1/2,z+1/2
8 x+1/2,-y+1/2,z+1/2

loop_
_atom_site_label
_atom_site_symmetry_multiplicity
_atom_site_Wyckoff_symbol
_atom_site_fract_x
_atom_site_fract_y
_atom_site_fract_z
_atom_site_B_iso_or_equiv
Sr 8 h 0.789(1) 0.1362(9) 0.25 0.0(2)
Mn(1) 4 g 0.259(3) 0.1242(9) 0 0.3(3)
Mn(2) 4 g 0.259(3) 0.1242(9) 0 0.3(3)
O(1) 2 a 0 0 0 0.4(2)
O(1)' 2 b 0 0 0.5 0.4(2)
O(2) 4 g 0.532(2) 0.227(1) 0.5 0.1(3)
O(2)' 4 g 0.532(2) 0.227(1) 0.0 0.1(3)
O(3) 8 h 0.287(2) 0.104(1) 0.25 0.2(3)
